data_7220694
loop_
_publ_author_name
'Liu, Zhaodi'
'Hao, Fuying'
'Xu, Huajie'
'Wang, Hui'
'Wu, Jieying'
'Tian, Yupeng'

_publ_section_title
;
 A-\p-D-\p-A pyridinium salts: synthesis, crystal structures, two-photon
 absorption properties and application to biological imaging
;
_journal_issue 29
_journal_name_full CrystEngComm
_journal_page_first 5562
_journal_paper_doi 10.1039/C5CE00816F
_journal_volume 17
_journal_year 2015
_chemical_formula_moiety 'C30 H38 N2 O2, 2(C24 H20 B)'
_chemical_formula_sum 'C78 H78 B2 N2 O2'
_chemical_formula_weight 1097.04
_chemical_name_systematic
; 
 ? 
;
_space_group_IT_number 2
_symmetry_cell_setting triclinic
_symmetry_space_group_name_Hall '-P 1'
_symmetry_space_group_name_H-M 'P -1'
_atom_sites_solution_hydrogens geom
_atom_sites_solution_primary direct
_atom_sites_solution_secondary difmap
_audit_creation_method SHELXL-97
_audit_update_record
;
2013-11-10 deposited with the CCDC.
2015-06-08 downloaded from the CCDC.
;
_cell_angle_alpha 77.352(3)
_cell_angle_beta 86.440(3)
_cell_angle_gamma 64.489(2)
_cell_formula_units_Z 1
_cell_length_a 9.4289(5)
_cell_length_b 9.4465(5)
_cell_length_c 19.5338(10)
_cell_measurement_reflns_used 9982
_cell_measurement_temperature 296(2)
_cell_measurement_theta_max 27.47
_cell_measurement_theta_min 2.39
_cell_volume 1531.11(14)
_computing_cell_refinement 'Bruker SMART'
_computing_data_collection 'Bruker SMART'
_computing_data_reduction 'Bruker SAINT'
_computing_molecular_graphics 'Bruker SHELXTL'
_computing_publication_material 'Bruker SHELXTL'
_computing_structure_refinement 'Bruker SHELXTL'
_computing_structure_solution 'Bruker SHELXTL'
_diffrn_ambient_temperature 296(2)
_diffrn_measured_fraction_theta_full 0.996
_diffrn_measured_fraction_theta_max 0.996
_diffrn_measurement_device_type 'CCD area detector'
_diffrn_measurement_method 'phi and omega scans'
_diffrn_radiation_monochromator graphite
_diffrn_radiation_source 'fine-focus sealed tube'
_diffrn_radiation_type MoK\a
_diffrn_radiation_wavelength 0.71073
_diffrn_reflns_av_R_equivalents 0.0310
_diffrn_reflns_av_sigmaI/netI 0.0278
_diffrn_reflns_limit_h_max 11
_diffrn_reflns_limit_h_min -11
_diffrn_reflns_limit_k_max 11
_diffrn_reflns_limit_k_min -10
_diffrn_reflns_limit_l_max 23
_diffrn_reflns_limit_l_min -22
_diffrn_reflns_number 21528
_diffrn_reflns_theta_full 25.00
_diffrn_reflns_theta_max 25.00
_diffrn_reflns_theta_min 1.07
_exptl_absorpt_coefficient_mu 0.069
_exptl_absorpt_correction_type none
_exptl_crystal_colour black
_exptl_crystal_density_diffrn 1.190
_exptl_crystal_density_method 'not measured'
_exptl_crystal_description prism
_exptl_crystal_F_000 586
_exptl_crystal_size_max 0.20
_exptl_crystal_size_mid 0.10
_exptl_crystal_size_min 0.10
_refine_diff_density_max 0.322
_refine_diff_density_min -0.253
_refine_diff_density_rms 0.053
_refine_ls_extinction_method none
_refine_ls_goodness_of_fit_ref 1.222
_refine_ls_hydrogen_treatment constr
_refine_ls_matrix_type full
_refine_ls_number_parameters 380
_refine_ls_number_reflns 5372
_refine_ls_number_restraints 0
_refine_ls_restrained_S_all 1.222
_refine_ls_R_factor_all 0.0919
_refine_ls_R_factor_gt 0.0832
_refine_ls_shift/su_max 0.039
_refine_ls_shift/su_mean 0.007
_refine_ls_structure_factor_coef Fsqd
_refine_ls_weighting_details 'calc w=1/[\s^2^(Fo^2^)+(0.0426P)^2^+2.7915P] where P=(Fo^2^+2Fc^2^)/3'
_refine_ls_weighting_scheme calc
_refine_ls_wR_factor_gt 0.2114
_refine_ls_wR_factor_ref 0.2159
_reflns_number_gt 4579
_reflns_number_total 5372
_reflns_threshold_expression >2sigma(I)
_cod_data_source_file c5ce00816f2.cif
_cod_data_source_block B
_cod_depositor_comments
;
The following automatic conversions were performed:

'_symmetry_cell_setting' value 'Triclinic' changed to 'triclinic'
according to
/usr/data/users/saulius/crontab/automatic-downloads/rss-feeds/RSC/lib/dictionaries/cif_core.dic
dictionary named 'cif_core.dic' version 2.4.2 from 2011-04-26.

Automatic conversion script
Id: cif_fix_values 3271 2015-04-21 07:52:19Z andrius 

 Adding full bibliography for 7220694--7220695.cif.
;
_cod_original_cell_volume 1531.12(14)
_cod_original_sg_symbol_H-M 'P-1   '
_cod_database_code 7220694

loop_
_symmetry_equiv_pos_as_xyz
'x, y, z'
'-x, -y, -z'

loop_
_atom_site_label
_atom_site_type_symbol
_atom_site_fract_x
_atom_site_fract_y
_atom_site_fract_z
_atom_site_U_iso_or_equiv
_atom_site_adp_type
_atom_site_occupancy
_atom_site_symmetry_multiplicity
_atom_site_calc_flag
_atom_site_refinement_flags
B1 B 0.1752(5) 0.6016(5) 0.1892(2) 0.0354(9) Uani 1 1 d .
C1 C 0.1056(6) -0.3110(6) 0.9322(2) 0.0624(12) Uani 1 1 d .
H1A H 0.1329 -0.2597 0.9632 0.094 Uiso 1 1 calc R
H1B H 0.1579 -0.4254 0.9484 0.094 Uiso 1 1 calc R
H1C H -0.0061 -0.2771 0.9315 0.094 Uiso 1 1 calc R
C2 C 0.2279(5) -0.1679(5) 0.8483(2) 0.0520(10) Uani 1 1 d .
H2 H 0.2432 -0.1265 0.8847 0.062 Uiso 1 1 calc R
C3 C 0.2795(5) -0.1287(5) 0.7832(2) 0.0502(10) Uani 1 1 d .
H3 H 0.3310 -0.0622 0.7759 0.060 Uiso 1 1 calc R
C4 C 0.2558(4) -0.1874(4) 0.72749(19) 0.0401(8) Uani 1 1 d .
C5 C 0.1777(5) -0.2858(5) 0.7429(2) 0.0552(11) Uani 1 1 d .
H5 H 0.1586 -0.3273 0.7073 0.066 Uiso 1 1 calc R
C6 C 0.1287(5) -0.3232(5) 0.8084(2) 0.0535(11) Uani 1 1 d .
H6 H 0.0764 -0.3889 0.8170 0.064 Uiso 1 1 calc R
C7 C 0.3125(5) -0.1540(5) 0.6578(2) 0.0483(10) Uani 1 1 d .
H7 H 0.3184 -0.2209 0.6282 0.058 Uiso 1 1 calc R
C8 C 0.3563(5) -0.0386(5) 0.6323(2) 0.0462(9) Uani 1 1 d .
H8 H 0.3402 0.0361 0.6595 0.055 Uiso 1 1 calc R
C9 C 0.4284(4) -0.0185(5) 0.56460(19) 0.0438(9) Uani 1 1 d .
C10 C 0.4096(4) 0.1338(5) 0.5278(2) 0.0441(9) Uani 1 1 d .
C11 C 0.4795(5) 0.1516(5) 0.4643(2) 0.0464(9) Uani 1 1 d .
H11 H 0.4653 0.2536 0.4403 0.056 Uiso 1 1 calc R
C12 C 0.2708(5) 0.4185(5) 0.5191(2) 0.0517(10) Uani 1 1 d .
H12A H 0.2307 0.4310 0.4726 0.062 Uiso 1 1 calc R
H12B H 0.3616 0.4425 0.5143 0.062 Uiso 1 1 calc R
C13 C 0.1456(5) 0.5303(5) 0.5587(2) 0.0549(11) Uani 1 1 d .
H13A H 0.0606 0.4975 0.5671 0.066 Uiso 1 1 calc R
H13B H 0.1898 0.5202 0.6040 0.066 Uiso 1 1 calc R
C14 C 0.0794(7) 0.7043(6) 0.5206(3) 0.0726(14) Uani 1 1 d .
H14A H 0.0395 0.7134 0.4745 0.087 Uiso 1 1 calc R
H14B H 0.1639 0.7380 0.5140 0.087 Uiso 1 1 calc R
C15 C -0.0502(6) 0.8163(6) 0.5581(3) 0.0781(15) Uani 1 1 d .
H15A H -0.1295 0.7776 0.5693 0.117 Uiso 1 1 calc R
H15B H -0.0957 0.9215 0.5283 0.117 Uiso 1 1 calc R
H15C H -0.0080 0.8213 0.6005 0.117 Uiso 1 1 calc R
C16 C -0.0160(4) 0.6676(4) 0.18029(19) 0.0371(8) Uani 1 1 d .
C17 C -0.1136(5) 0.6686(5) 0.2377(2) 0.0466(9) Uani 1 1 d .
H17 H -0.0696 0.6414 0.2827 0.056 Uiso 1 1 calc R
C18 C -0.2718(5) 0.7081(5) 0.2304(3) 0.0585(12) Uani 1 1 d .
H18 H -0.3315 0.7072 0.2701 0.070 Uiso 1 1 calc R
C19 C -0.3411(5) 0.7486(5) 0.1651(3) 0.0596(12) Uani 1 1 d .
H19 H -0.4476 0.7754 0.1600 0.072 Uiso 1 1 calc R
C20 C -0.2508(5) 0.7489(5) 0.1073(2) 0.0559(11) Uani 1 1 d .
H20 H -0.2962 0.7762 0.0626 0.067 Uiso 1 1 calc R
C21 C -0.0921(5) 0.7090(5) 0.1152(2) 0.0458(9) Uani 1 1 d .
H21 H -0.0336 0.7098 0.0751 0.055 Uiso 1 1 calc R
C22 C 0.2484(4) 0.6817(4) 0.12133(18) 0.0347(8) Uani 1 1 d .
C23 C 0.1740(5) 0.8443(5) 0.0901(2) 0.0445(9) Uani 1 1 d .
H23 H 0.0769 0.9062 0.1064 0.053 Uiso 1 1 calc R
C24 C 0.2369(5) 0.9180(5) 0.0363(2) 0.0509(10) Uani 1 1 d .
H24 H 0.1825 1.0274 0.0177 0.061 Uiso 1 1 calc R
C25 C 0.3787(5) 0.8319(5) 0.0100(2) 0.0490(10) Uani 1 1 d .
H25 H 0.4209 0.8814 -0.0265 0.059 Uiso 1 1 calc R
C26 C 0.4568(5) 0.6717(6) 0.0386(2) 0.0527(10) Uani 1 1 d .
H26 H 0.5529 0.6112 0.0211 0.063 Uiso 1 1 calc R
C27 C 0.3934(4) 0.5978(5) 0.0939(2) 0.0452(9) Uani 1 1 d .
H27 H 0.4500 0.4890 0.1130 0.054 Uiso 1 1 calc R
C28 C 0.2276(4) 0.6473(4) 0.25702(18) 0.0375(8) Uani 1 1 d .
C29 C 0.3773(5) 0.5626(5) 0.2879(2) 0.0504(10) Uani 1 1 d .
H29 H 0.4471 0.4734 0.2712 0.060 Uiso 1 1 calc R
C30 C 0.4283(5) 0.6036(6) 0.3422(2) 0.0592(11) Uani 1 1 d .
H30 H 0.5301 0.5422 0.3611 0.071 Uiso 1 1 calc R
C31 C 0.3295(6) 0.7343(6) 0.3681(2) 0.0584(12) Uani 1 1 d .
H31 H 0.3626 0.7622 0.4049 0.070 Uiso 1 1 calc R
C32 C 0.1798(6) 0.8236(6) 0.3384(2) 0.0591(11) Uani 1 1 d .
H32 H 0.1109 0.9133 0.3550 0.071 Uiso 1 1 calc R
C33 C 0.1318(5) 0.7806(5) 0.2843(2) 0.0479(10) Uani 1 1 d .
H33 H 0.0306 0.8436 0.2650 0.057 Uiso 1 1 calc R
C34 C 0.2378(4) 0.4071(4) 0.19827(19) 0.0389(8) Uani 1 1 d .
C35 C 0.2606(5) 0.3339(5) 0.1409(2) 0.0505(10) Uani 1 1 d .
H35 H 0.2510 0.3959 0.0959 0.061 Uiso 1 1 calc R
C36 C 0.2967(6) 0.1725(6) 0.1488(3) 0.0640(13) Uani 1 1 d .
H36 H 0.3118 0.1283 0.1093 0.077 Uiso 1 1 calc R
C37 C 0.3105(6) 0.0772(5) 0.2146(3) 0.0651(13) Uani 1 1 d .
H37 H 0.3336 -0.0308 0.2199 0.078 Uiso 1 1 calc R
C38 C 0.2898(6) 0.1433(5) 0.2719(3) 0.0621(12) Uani 1 1 d .
H38 H 0.2988 0.0802 0.3167 0.074 Uiso 1 1 calc R
C39 C 0.2555(5) 0.3039(5) 0.2637(2) 0.0498(10) Uani 1 1 d .
H39 H 0.2436 0.3455 0.3038 0.060 Uiso 1 1 calc R
N1 N 0.1551(4) -0.2660(4) 0.86045(16) 0.0438(8) Uani 1 1 d .
O1 O 0.3135(4) 0.2595(3) 0.55797(14) 0.0562(8) Uani 1 1 d .

loop_
_atom_site_aniso_label
_atom_site_aniso_U_11
_atom_site_aniso_U_22
_atom_site_aniso_U_33
_atom_site_aniso_U_23
_atom_site_aniso_U_13
_atom_site_aniso_U_12
B1 0.035(2) 0.033(2) 0.036(2) -0.0061(17) 0.0022(16) -0.0132(17)
C1 0.070(3) 0.073(3) 0.044(2) -0.010(2) 0.018(2) -0.033(3)
C2 0.061(3) 0.063(3) 0.041(2) -0.0143(19) 0.0030(19) -0.033(2)
C3 0.059(3) 0.055(2) 0.046(2) -0.0082(19) 0.0053(19) -0.035(2)
C4 0.042(2) 0.0370(19) 0.0370(19) -0.0065(15) 0.0038(16) -0.0137(16)
C5 0.076(3) 0.066(3) 0.042(2) -0.019(2) 0.013(2) -0.045(2)
C6 0.069(3) 0.059(3) 0.046(2) -0.015(2) 0.015(2) -0.040(2)
C7 0.052(2) 0.053(2) 0.040(2) -0.0106(18) 0.0051(18) -0.022(2)
C8 0.047(2) 0.043(2) 0.041(2) -0.0055(17) 0.0057(17) -0.0139(18)
C9 0.040(2) 0.046(2) 0.038(2) -0.0045(17) 0.0040(16) -0.0147(17)
C10 0.042(2) 0.045(2) 0.042(2) -0.0069(17) 0.0029(16) -0.0163(18)
C11 0.048(2) 0.041(2) 0.044(2) -0.0051(17) 0.0081(18) -0.0167(18)
C12 0.058(3) 0.046(2) 0.047(2) -0.0078(18) 0.0056(19) -0.020(2)
C13 0.060(3) 0.052(2) 0.049(2) -0.014(2) 0.006(2) -0.020(2)
C14 0.091(4) 0.051(3) 0.067(3) -0.014(2) 0.016(3) -0.023(3)
C15 0.078(4) 0.060(3) 0.084(4) -0.029(3) 0.003(3) -0.012(3)
C16 0.0386(19) 0.0323(18) 0.043(2) -0.0083(15) 0.0063(16) -0.0184(16)
C17 0.050(2) 0.050(2) 0.045(2) -0.0098(18) 0.0106(18) -0.0273(19)
C18 0.044(2) 0.066(3) 0.075(3) -0.024(2) 0.023(2) -0.031(2)
C19 0.038(2) 0.057(3) 0.087(4) -0.020(2) 0.002(2) -0.021(2)
C20 0.046(2) 0.061(3) 0.061(3) -0.003(2) -0.007(2) -0.026(2)
C21 0.043(2) 0.051(2) 0.044(2) -0.0048(18) 0.0005(17) -0.0227(19)
C22 0.0358(18) 0.0383(19) 0.0349(18) -0.0100(15) 0.0006(14) -0.0193(16)
C23 0.043(2) 0.040(2) 0.048(2) -0.0107(17) 0.0124(17) -0.0168(17)
C24 0.062(3) 0.042(2) 0.051(2) -0.0029(18) 0.006(2) -0.028(2)
C25 0.056(2) 0.065(3) 0.042(2) -0.0122(19) 0.0103(18) -0.041(2)
C26 0.039(2) 0.069(3) 0.059(3) -0.024(2) 0.0153(19) -0.028(2)
C27 0.038(2) 0.044(2) 0.053(2) -0.0113(18) 0.0058(17) -0.0181(17)
C28 0.042(2) 0.0362(19) 0.0367(19) -0.0046(15) 0.0068(15) -0.0215(16)
C29 0.047(2) 0.056(3) 0.050(2) -0.0150(19) 0.0011(18) -0.022(2)
C30 0.056(3) 0.072(3) 0.056(3) -0.009(2) -0.010(2) -0.034(2)
C31 0.081(3) 0.072(3) 0.042(2) -0.014(2) 0.001(2) -0.049(3)
C32 0.075(3) 0.057(3) 0.054(3) -0.024(2) 0.009(2) -0.032(2)
C33 0.055(2) 0.040(2) 0.051(2) -0.0132(18) -0.0016(19) -0.0202(19)
C34 0.0349(19) 0.039(2) 0.046(2) -0.0116(16) 0.0037(16) -0.0179(16)
C35 0.054(2) 0.050(2) 0.054(2) -0.0150(19) 0.0072(19) -0.027(2)
C36 0.068(3) 0.057(3) 0.083(3) -0.040(3) 0.020(3) -0.032(2)
C37 0.063(3) 0.035(2) 0.097(4) -0.019(2) 0.021(3) -0.021(2)
C38 0.067(3) 0.044(2) 0.072(3) -0.003(2) 0.008(2) -0.026(2)
C39 0.057(2) 0.042(2) 0.051(2) -0.0087(18) 0.0029(19) -0.0220(19)
N1 0.0437(18) 0.0471(18) 0.0364(17) -0.0080(14) 0.0077(14) -0.0168(15)
O1 0.0686(19) 0.0447(16) 0.0441(16) -0.0099(13) 0.0180(14) -0.0157(14)

loop_
_atom_type_symbol
_atom_type_description
_atom_type_scat_dispersion_real
_atom_type_scat_dispersion_imag
_atom_type_scat_source
C C 0.0033 0.0016 'International Tables Vol C Tables 4.2.6.8 and 6.1.1.4'
H H 0.0000 0.0000 'International Tables Vol C Tables 4.2.6.8 and 6.1.1.4'
B B 0.0013 0.0007 'International Tables Vol C Tables 4.2.6.8 and 6.1.1.4'
N N 0.0061 0.0033 'International Tables Vol C Tables 4.2.6.8 and 6.1.1.4'
O O 0.0106 0.0060 'International Tables Vol C Tables 4.2.6.8 and 6.1.1.4'

loop_
_geom_angle_atom_site_label_1
_geom_angle_atom_site_label_2
_geom_angle_atom_site_label_3
_geom_angle
_geom_angle_site_symmetry_1
_geom_angle_site_symmetry_3
C16 B1 C34 102.6(3) . .
C16 B1 C22 112.1(3) . .
C34 B1 C22 112.9(3) . .
C16 B1 C28 112.8(3) . .
C34 B1 C28 112.0(3) . .
C22 B1 C28 104.7(3) . .
N1 C1 H1A 109.5 . .
N1 C1 H1B 109.5 . .
H1A C1 H1B 109.5 . .
N1 C1 H1C 109.5 . .
H1A C1 H1C 109.5 . .
H1B C1 H1C 109.5 . .
N1 C2 C3 120.9(4) . .
N1 C2 H2 119.5 . .
C3 C2 H2 119.5 . .
C2 C3 C4 120.6(4) . .
C2 C3 H3 119.7 . .
C4 C3 H3 119.7 . .
C3 C4 C5 116.0(3) . .
C3 C4 C7 123.0(4) . .
C5 C4 C7 121.0(4) . .
C6 C5 C4 121.9(4) . .
C6 C5 H5 119.1 . .
C4 C5 H5 119.1 . .
N1 C6 C5 120.3(4) . .
N1 C6 H6 119.8 . .
C5 C6 H6 119.8 . .
C8 C7 C4 126.7(4) . .
C8 C7 H7 116.7 . .
C4 C7 H7 116.7 . .
C7 C8 C9 125.2(4) . .
C7 C8 H8 117.4 . .
C9 C8 H8 117.4 . .
C10 C9 C11 118.5(3) . 2_656
C10 C9 C8 120.8(4) . .
C11 C9 C8 120.7(4) 2_656 .
O1 C10 C11 124.1(3) . .
O1 C10 C9 115.4(3) . .
C11 C10 C9 120.4(4) . .
C10 C11 C9 121.1(4) . 2_656
C10 C11 H11 119.5 . .
C9 C11 H11 119.5 2_656 .
O1 C12 C13 107.5(3) . .
O1 C12 H12A 110.2 . .
C13 C12 H12A 110.2 . .
O1 C12 H12B 110.2 . .
C13 C12 H12B 110.2 . .
H12A C12 H12B 108.5 . .
C14 C13 C12 113.5(4) . .
C14 C13 H13A 108.9 . .
C12 C13 H13A 108.9 . .
C14 C13 H13B 108.9 . .
C12 C13 H13B 108.9 . .
H13A C13 H13B 107.7 . .
C13 C14 C15 114.1(4) . .
C13 C14 H14A 108.7 . .
C15 C14 H14A 108.7 . .
C13 C14 H14B 108.7 . .
C15 C14 H14B 108.7 . .
H14A C14 H14B 107.6 . .
C14 C15 H15A 109.5 . .
C14 C15 H15B 109.5 . .
H15A C15 H15B 109.5 . .
C14 C15 H15C 109.5 . .
H15A C15 H15C 109.5 . .
H15B C15 H15C 109.5 . .
C21 C16 C17 114.3(3) . .
C21 C16 B1 122.3(3) . .
C17 C16 B1 122.9(3) . .
C18 C17 C16 123.1(4) . .
C18 C17 H17 118.5 . .
C16 C17 H17 118.5 . .
C19 C18 C17 120.4(4) . .
C19 C18 H18 119.8 . .
C17 C18 H18 119.8 . .
C20 C19 C18 118.8(4) . .
C20 C19 H19 120.6 . .
C18 C19 H19 120.6 . .
C19 C20 C21 120.4(4) . .
C19 C20 H20 119.8 . .
C21 C20 H20 119.8 . .
C20 C21 C16 123.1(4) . .
C20 C21 H21 118.5 . .
C16 C21 H21 118.5 . .
C23 C22 C27 114.6(3) . .
C23 C22 B1 121.6(3) . .
C27 C22 B1 123.6(3) . .
C24 C23 C22 123.3(4) . .
C24 C23 H23 118.4 . .
C22 C23 H23 118.4 . .
C25 C24 C23 120.7(4) . .
C25 C24 H24 119.7 . .
C23 C24 H24 119.7 . .
C26 C25 C24 118.5(4) . .
C26 C25 H25 120.7 . .
C24 C25 H25 120.7 . .
C25 C26 C27 120.6(4) . .
C25 C26 H26 119.7 . .
C27 C26 H26 119.7 . .
C26 C27 C22 122.3(4) . .
C26 C27 H27 118.9 . .
C22 C27 H27 118.8 . .
C29 C28 C33 114.5(4) . .
C29 C28 B1 121.9(3) . .
C33 C28 B1 123.4(3) . .
C30 C29 C28 123.4(4) . .
C30 C29 H29 118.3 . .
C28 C29 H29 118.3 . .
C31 C30 C29 120.2(4) . .
C31 C30 H30 119.9 . .
C29 C30 H30 119.9 . .
C30 C31 C32 118.4(4) . .
C30 C31 H31 120.8 . .
C32 C31 H31 120.8 . .
C33 C32 C31 120.3(4) . .
C33 C32 H32 119.9 . .
C31 C32 H32 119.9 . .
C32 C33 C28 123.2(4) . .
C32 C33 H33 118.4 . .
C28 C33 H33 118.4 . .
C39 C34 C35 114.5(3) . .
C39 C34 B1 122.5(3) . .
C35 C34 B1 122.6(3) . .
C36 C35 C34 122.5(4) . .
C36 C35 H35 118.8 . .
C34 C35 H35 118.8 . .
C37 C36 C35 120.5(4) . .
C37 C36 H36 119.8 . .
C35 C36 H36 119.8 . .
C38 C37 C36 119.1(4) . .
C38 C37 H37 120.5 . .
C36 C37 H37 120.5 . .
C37 C38 C39 120.2(4) . .
C37 C38 H38 119.9 . .
C39 C38 H38 119.9 . .
C38 C39 C34 123.3(4) . .
C38 C39 H39 118.3 . .
C34 C39 H39 118.3 . .
C6 N1 C2 120.3(3) . .
C6 N1 C1 120.0(4) . .
C2 N1 C1 119.6(3) . .
C10 O1 C12 118.6(3) . .

loop_
_geom_bond_atom_site_label_1
_geom_bond_atom_site_label_2
_geom_bond_distance
_geom_bond_site_symmetry_2
B1 C16 1.641(5) .
B1 C34 1.641(5) .
B1 C22 1.644(5) .
B1 C28 1.644(5) .
C1 N1 1.480(5) .
C1 H1A 0.9600 .
C1 H1B 0.9600 .
C1 H1C 0.9600 .
C2 N1 1.348(5) .
C2 C3 1.365(5) .
C2 H2 0.9300 .
C3 C4 1.394(5) .
C3 H3 0.9300 .
C4 C5 1.392(5) .
C4 C7 1.451(5) .
C5 C6 1.359(5) .
C5 H5 0.9300 .
C6 N1 1.332(5) .
C6 H6 0.9300 .
C7 C8 1.316(5) .
C7 H7 0.9300 .
C8 C9 1.461(5) .
C8 H8 0.9300 .
C9 C10 1.400(5) .
C9 C11 1.401(5) 2_656
C10 O1 1.375(5) .
C10 C11 1.380(5) .
C11 C9 1.401(5) 2_656
C11 H11 0.9300 .
C12 O1 1.419(5) .
C12 C13 1.509(6) .
C12 H12A 0.9700 .
C12 H12B 0.9700 .
C13 C14 1.511(6) .
C13 H13A 0.9700 .
C13 H13B 0.9700 .
C14 C15 1.504(6) .
C14 H14A 0.9700 .
C14 H14B 0.9700 .
C15 H15A 0.9600 .
C15 H15B 0.9600 .
C15 H15C 0.9600 .
C16 C21 1.392(5) .
C16 C17 1.404(5) .
C17 C18 1.381(6) .
C17 H17 0.9300 .
C18 C19 1.369(6) .
C18 H18 0.9300 .
C19 C20 1.372(6) .
C19 H19 0.9300 .
C20 C21 1.386(5) .
C20 H20 0.9300 .
C21 H21 0.9300 .
C22 C23 1.391(5) .
C22 C27 1.395(5) .
C23 C24 1.378(5) .
C23 H23 0.9300 .
C24 C25 1.369(6) .
C24 H24 0.9300 .
C25 C26 1.365(6) .
C25 H25 0.9300 .
C26 C27 1.400(5) .
C26 H26 0.9300 .
C27 H27 0.9300 .
C28 C29 1.384(5) .
C28 C33 1.393(5) .
C29 C30 1.382(6) .
C29 H29 0.9300 .
C30 C31 1.369(6) .
C30 H30 0.9300 .
C31 C32 1.380(7) .
C31 H31 0.9300 .
C32 C33 1.375(6) .
C32 H32 0.9300 .
C33 H33 0.9300 .
C34 C39 1.398(5) .
C34 C35 1.401(5) .
C35 C36 1.385(6) .
C35 H35 0.9300 .
C36 C37 1.376(7) .
C36 H36 0.9300 .
C37 C38 1.363(7) .
C37 H37 0.9300 .
C38 C39 1.381(6) .
C38 H38 0.9300 .
C39 H39 0.9300 .

loop_
_geom_torsion_atom_site_label_1
_geom_torsion_atom_site_label_2
_geom_torsion_atom_site_label_3
_geom_torsion_atom_site_label_4
_geom_torsion
_geom_torsion_site_symmetry_1
_geom_torsion_site_symmetry_4
N1 C2 C3 C4 1.0(7) . .
C2 C3 C4 C5 0.1(6) . .
C2 C3 C4 C7 -177.9(4) . .
C3 C4 C5 C6 -0.4(6) . .
C7 C4 C5 C6 177.6(4) . .
C4 C5 C6 N1 -0.3(7) . .
C3 C4 C7 C8 -17.9(7) . .
C5 C4 C7 C8 164.2(4) . .
C4 C7 C8 C9 173.2(4) . .
C7 C8 C9 C10 151.8(4) . .
C7 C8 C9 C11 -29.4(6) . 2_656
C11 C9 C10 O1 177.9(4) 2_656 .
C8 C9 C10 O1 -3.3(5) . .
C11 C9 C10 C11 0.5(6) 2_656 .
C8 C9 C10 C11 179.3(4) . .
O1 C10 C11 C9 -177.6(4) . 2_656
C9 C10 C11 C9 -0.5(7) . 2_656
O1 C12 C13 C14 -175.6(4) . .
C12 C13 C14 C15 177.6(4) . .
C34 B1 C16 C21 -88.9(4) . .
C22 B1 C16 C21 32.6(5) . .
C28 B1 C16 C21 150.5(3) . .
C34 B1 C16 C17 83.2(4) . .
C22 B1 C16 C17 -155.3(3) . .
C28 B1 C16 C17 -37.4(5) . .
C21 C16 C17 C18 -0.3(6) . .
B1 C16 C17 C18 -173.0(4) . .
C16 C17 C18 C19 0.1(7) . .
C17 C18 C19 C20 0.1(7) . .
C18 C19 C20 C21 0.0(7) . .
C19 C20 C21 C16 -0.3(7) . .
C17 C16 C21 C20 0.4(6) . .
B1 C16 C21 C20 173.1(4) . .
C16 B1 C22 C23 42.4(4) . .
C34 B1 C22 C23 157.7(3) . .
C28 B1 C22 C23 -80.2(4) . .
C16 B1 C22 C27 -142.7(3) . .
C34 B1 C22 C27 -27.4(5) . .
C28 B1 C22 C27 94.7(4) . .
C27 C22 C23 C24 0.1(6) . .
B1 C22 C23 C24 175.4(4) . .
C22 C23 C24 C25 0.7(6) . .
C23 C24 C25 C26 -0.5(6) . .
C24 C25 C26 C27 -0.5(6) . .
C25 C26 C27 C22 1.3(6) . .
C23 C22 C27 C26 -1.0(5) . .
B1 C22 C27 C26 -176.3(3) . .
C16 B1 C28 C29 158.3(3) . .
C34 B1 C28 C29 43.2(5) . .
C22 B1 C28 C29 -79.5(4) . .
C16 B1 C28 C33 -27.3(5) . .
C34 B1 C28 C33 -142.5(3) . .
C22 B1 C28 C33 94.8(4) . .
C33 C28 C29 C30 1.1(6) . .
B1 C28 C29 C30 175.9(4) . .
C28 C29 C30 C31 -0.2(7) . .
C29 C30 C31 C32 -0.6(7) . .
C30 C31 C32 C33 0.4(7) . .
C31 C32 C33 C28 0.6(7) . .
C29 C28 C33 C32 -1.3(6) . .
B1 C28 C33 C32 -176.0(4) . .
C16 B1 C34 C39 -89.7(4) . .
C22 B1 C34 C39 149.4(3) . .
C28 B1 C34 C39 31.5(5) . .
C16 B1 C34 C35 82.7(4) . .
C22 B1 C34 C35 -38.1(5) . .
C28 B1 C34 C35 -156.1(3) . .
C39 C34 C35 C36 0.3(6) . .
B1 C34 C35 C36 -172.7(4) . .
C34 C35 C36 C37 0.6(7) . .
C35 C36 C37 C38 -0.7(7) . .
C36 C37 C38 C39 0.0(7) . .
C37 C38 C39 C34 0.9(7) . .
C35 C34 C39 C38 -1.1(6) . .
B1 C34 C39 C38 172.0(4) . .
C5 C6 N1 C2 1.3(6) . .
C5 C6 N1 C1 -178.2(4) . .
C3 C2 N1 C6 -1.7(6) . .
C3 C2 N1 C1 177.8(4) . .
C11 C10 O1 C12 6.1(6) . .
C9 C10 O1 C12 -171.2(4) . .
C13 C12 O1 C10 170.8(4) . .
